data_2218951
loop_
_publ_author_name
'Fun, Hoong-Kun'
'Patil, P. S.'
'Jebas, Samuel Robinson'
'Sujith, K. V.'
'Kalluraya, B.'

_publ_section_title
;
 4-Chloro-<i>N</i>'-[(<i>Z</i>)-4-(dimethylamino)benzylidene]benzohydrazide
 monohydrate
;
_journal_coeditor_code CI2637
_journal_issue 8
_journal_name_full 'Acta Crystallographica Section E'
_journal_page_first o1594
_journal_page_last o1595
_journal_paper_doi 10.1107/S1600536808022861
_journal_volume 64
_journal_year 2008
_chemical_formula_iupac 'C16 H16 Cl N3 O, H2 O'
_chemical_formula_moiety 'C16 H16 Cl N3 O, H2 O'
_chemical_formula_sum 'C16 H18 Cl N3 O2'
_chemical_formula_weight 319.78
_chemical_name_common
;
4-Chloro-<i>N</i>'-[(<i>Z</i>)-4-(dimethylamino)benzylidene]benzohydrazide
monohydrate
;
_chemical_name_systematic ?
_space_group_IT_number 19
_symmetry_cell_setting orthorhombic
_symmetry_space_group_name_Hall 'P 2ac 2ab'
_symmetry_space_group_name_H-M 'P 21 21 21'
_atom_sites_solution_hydrogens geom
_atom_sites_solution_primary direct
_atom_sites_solution_secondary difmap
_audit_creation_method SHELXL-97
_cell_angle_alpha 90.00
_cell_angle_beta 90.00
_cell_angle_gamma 90.00
_cell_formula_units_Z 4
_cell_length_a 6.44180(10)
_cell_length_b 6.93440(10)
_cell_length_c 33.8083(7)
_cell_measurement_reflns_used 1906
_cell_measurement_temperature 100.00(10)
_cell_measurement_theta_max 23.27
_cell_measurement_theta_min 2.41
_cell_volume 1510.22(4)
_computing_cell_refinement 'APEX2 (Bruker, 2005)'
_computing_data_collection 'APEX2 (Bruker, 2005)'
_computing_data_reduction 'SAINT (Bruker, 2005)'
_computing_molecular_graphics 'SHELXTL (Sheldrick, 2008)'
_computing_publication_material
;
SHELXTL (Sheldrick, 2008) and PLATON (Spek, 2003)
;
_computing_structure_refinement 'SHELXTL (Sheldrick, 2008)'
_computing_structure_solution 'SHELXTL (Sheldrick, 2008)'
_diffrn_ambient_temperature 100.00(10)
_diffrn_measured_fraction_theta_full 0.994
_diffrn_measured_fraction_theta_max 0.994
_diffrn_measurement_device_type 'Bruker SMART APEXII CCD area-detector'
_diffrn_measurement_method '\f and \w'
_diffrn_radiation_monochromator graphite
_diffrn_radiation_source 'fine-focus sealed tube'
_diffrn_radiation_type MoK\a
_diffrn_radiation_wavelength 0.71073
_diffrn_reflns_av_R_equivalents 0.0564
_diffrn_reflns_av_sigmaI/netI 0.0781
_diffrn_reflns_limit_h_max 9
_diffrn_reflns_limit_h_min -9
_diffrn_reflns_limit_k_max 6
_diffrn_reflns_limit_k_min -9
_diffrn_reflns_limit_l_max 37
_diffrn_reflns_limit_l_min -47
_diffrn_reflns_number 12336
_diffrn_reflns_theta_full 30.14
_diffrn_reflns_theta_max 30.14
_diffrn_reflns_theta_min 2.41
_diffrn_standards_number 0
_exptl_absorpt_coefficient_mu 0.264
_exptl_absorpt_correction_T_max 0.9807
_exptl_absorpt_correction_T_min 0.9212
_exptl_absorpt_correction_type multi-scan
_exptl_absorpt_process_details '(SADABS; Bruker, 2005)'
_exptl_crystal_colour colourless
_exptl_crystal_density_diffrn 1.406
_exptl_crystal_density_method 'not measured'
_exptl_crystal_description Needle
_exptl_crystal_F_000 672
_exptl_crystal_size_max 0.32
_exptl_crystal_size_mid 0.16
_exptl_crystal_size_min 0.07
_refine_diff_density_max 0.344
_refine_diff_density_min -0.342
_refine_ls_abs_structure_details 'Flack (1983), 1724 Friedel pairs'
_refine_ls_abs_structure_Flack -0.14(7)
_refine_ls_extinction_method none
_refine_ls_goodness_of_fit_ref 1.007
_refine_ls_hydrogen_treatment mixed
_refine_ls_matrix_type full
_refine_ls_number_parameters 205
_refine_ls_number_reflns 4311
_refine_ls_number_restraints 2
_refine_ls_restrained_S_all 1.007
_refine_ls_R_factor_all 0.0723
_refine_ls_R_factor_gt 0.0504
_refine_ls_shift/su_max 0.001
_refine_ls_shift/su_max_lt 0.001
_refine_ls_shift/su_mean 0.000
_refine_ls_structure_factor_coef Fsqd
_refine_ls_weighting_details 'calc w=1/[\s^2^(Fo^2^)+(0.0492P)^2^] where P=(Fo^2^+2Fc^2^)/3'
_refine_ls_weighting_scheme calc
_refine_ls_wR_factor_gt 0.0998
_refine_ls_wR_factor_ref 0.1139
_reflns_number_gt 3301
_reflns_number_total 4311
_reflns_threshold_expression I>2\s(I)
_cod_data_source_file ci2637.cif
_cod_data_source_block I
_cod_database_code 2218951
_cod_database_fobs_code 2218951

loop_
_symmetry_equiv_pos_as_xyz
'x, y, z'
'-x+1/2, -y, z+1/2'
'-x, y+1/2, -z+1/2'
'x+1/2, -y+1/2, -z'

loop_
_atom_site_type_symbol
_atom_site_label
_atom_site_fract_x
_atom_site_fract_y
_atom_site_fract_z
_atom_site_U_iso_or_equiv
_atom_site_adp_type
_atom_site_calc_flag
_atom_site_refinement_flags
_atom_site_occupancy
Cl Cl1 0.39865(9) 0.50981(9) 0.568340(15) 0.02126(14) Uani d . 1
O O1 -0.3268(2) 0.4990(2) 0.42597(4) 0.0206(3) Uani d . 1
N N1 -0.0370(3) 0.4579(3) 0.38853(5) 0.0146(4) Uani d D 1
N N2 -0.1527(3) 0.4602(3) 0.35420(5) 0.0151(4) Uani d . 1
N N3 -0.4409(3) 0.4624(3) 0.17091(5) 0.0166(4) Uani d . 1
C C1 -0.0827(4) 0.4376(3) 0.49549(6) 0.0154(5) Uani d . 1
H H1 -0.2199 0.3967 0.4971 0.018 Uiso calc R 1
C C2 0.0388(4) 0.4421(3) 0.52925(6) 0.0173(5) Uani d . 1
H H2 -0.0147 0.4008 0.5534 0.021 Uiso calc R 1
C C3 0.2405(3) 0.5086(4) 0.52666(6) 0.0154(4) Uani d . 1
C C4 0.3243(4) 0.5704(3) 0.49095(6) 0.0157(5) Uani d . 1
H H4 0.4595 0.6170 0.4897 0.019 Uiso calc R 1
C C5 0.2028(3) 0.5613(3) 0.45730(7) 0.0153(5) Uani d . 1
H H5 0.2578 0.6005 0.4332 0.018 Uiso calc R 1
C C6 -0.0002(3) 0.4943(4) 0.45901(6) 0.0148(4) Uani d . 1
C C7 -0.1372(3) 0.4843(3) 0.42347(6) 0.0136(4) Uani d . 1
C C8 -0.0579(4) 0.4106(3) 0.32251(6) 0.0147(5) Uani d . 1
H H8 0.0795 0.3699 0.3239 0.018 Uiso calc R 1
C C9 -0.1631(4) 0.4172(3) 0.28408(6) 0.0135(5) Uani d . 1
C C10 -0.0582(4) 0.3550(3) 0.25039(7) 0.0158(5) Uani d . 1
H H10 0.0757 0.3062 0.2527 0.019 Uiso calc R 1
C C11 -0.1513(4) 0.3651(3) 0.21331(6) 0.0156(5) Uani d . 1
H H11 -0.0797 0.3200 0.1913 0.019 Uiso calc R 1
C C12 -0.3506(4) 0.4420(3) 0.20852(6) 0.0152(5) Uani d . 1
C C13 -0.4564(3) 0.5034(4) 0.24292(6) 0.0160(4) Uani d . 1
H H13 -0.5897 0.5538 0.2408 0.019 Uiso calc R 1
C C14 -0.3643(3) 0.4893(3) 0.27960(6) 0.0151(4) Uani d . 1
H H14 -0.4376 0.5286 0.3019 0.018 Uiso calc R 1
C C15 -0.6672(4) 0.4541(4) 0.16837(7) 0.0205(5) Uani d . 1
H H15A -0.7266 0.5409 0.1874 0.031 Uiso calc R 1
H H15B -0.7132 0.3251 0.1738 0.031 Uiso calc R 1
H H15C -0.7105 0.4907 0.1423 0.031 Uiso calc R 1
C C16 -0.3386(4) 0.3595(4) 0.13815(7) 0.0245(6) Uani d . 1
H H16A -0.1993 0.4065 0.1352 0.037 Uiso calc R 1
H H16B -0.4144 0.3811 0.1141 0.037 Uiso calc R 1
H H16C -0.3354 0.2239 0.1438 0.037 Uiso calc R 1
H H1N1 0.0892(19) 0.419(3) 0.3882(7) 0.028(7) Uiso d D 1
O O1W 0.3779(3) 0.3316(2) 0.37632(5) 0.0259(4) Uani d . 1
H H1W1 0.4093 0.2594 0.3573 0.039 Uiso d R 1
H H2W1 0.4830 0.3923 0.3837 0.039 Uiso d R 1

loop_
_atom_site_aniso_label
_atom_site_aniso_U_11
_atom_site_aniso_U_22
_atom_site_aniso_U_33
_atom_site_aniso_U_12
_atom_site_aniso_U_13
_atom_site_aniso_U_23
Cl1 0.0253(3) 0.0248(3) 0.0137(3) -0.0021(3) -0.0051(2) 0.0007(3)
O1 0.0130(7) 0.0297(9) 0.0192(8) 0.0003(7) -0.0006(6) -0.0030(8)
N1 0.0122(9) 0.0197(11) 0.0120(9) 0.0011(8) -0.0031(7) -0.0003(8)
N2 0.0170(9) 0.0155(10) 0.0127(9) -0.0013(7) -0.0028(7) -0.0004(7)
N3 0.0203(10) 0.0189(11) 0.0107(9) 0.0014(8) -0.0012(7) -0.0007(8)
C1 0.0170(11) 0.0118(11) 0.0174(11) 0.0005(8) 0.0039(9) -0.0007(8)
C2 0.0236(12) 0.0168(12) 0.0117(11) -0.0016(9) 0.0041(9) -0.0012(9)
C3 0.0221(11) 0.0160(11) 0.0081(10) 0.0016(10) -0.0016(8) -0.0010(10)
C4 0.0149(11) 0.0166(12) 0.0155(12) -0.0004(8) 0.0005(9) -0.0013(9)
C5 0.0193(12) 0.0157(12) 0.0110(11) 0.0009(8) 0.0017(9) -0.0003(9)
C6 0.0151(10) 0.0148(11) 0.0144(10) 0.0012(9) -0.0001(8) -0.0042(10)
C7 0.0170(10) 0.0132(11) 0.0108(10) -0.0012(9) 0.0007(8) 0.0003(9)
C8 0.0124(10) 0.0162(11) 0.0155(12) -0.0015(9) -0.0007(9) 0.0006(9)
C9 0.0157(11) 0.0128(11) 0.0121(11) -0.0013(8) -0.0013(9) 0.0004(8)
C10 0.0131(11) 0.0179(12) 0.0164(12) -0.0009(9) 0.0025(9) -0.0008(9)
C11 0.0166(11) 0.0191(12) 0.0111(11) -0.0002(9) 0.0025(9) -0.0030(9)
C12 0.0192(11) 0.0127(11) 0.0136(11) -0.0016(9) -0.0013(9) 0.0021(8)
C13 0.0145(10) 0.0169(11) 0.0167(11) 0.0024(10) 0.0000(8) -0.0003(10)
C14 0.0196(10) 0.0142(11) 0.0116(10) 0.0002(10) 0.0022(8) -0.0025(9)
C15 0.0207(12) 0.0222(14) 0.0186(12) 0.0021(10) -0.0054(9) 0.0008(10)
C16 0.0297(14) 0.0304(15) 0.0134(12) 0.0070(11) -0.0010(10) -0.0015(10)
O1W 0.0162(9) 0.0304(10) 0.0310(10) 0.0004(7) -0.0004(8) -0.0137(8)

loop_
_atom_type_symbol
_atom_type_description
_atom_type_scat_dispersion_real
_atom_type_scat_dispersion_imag
_atom_type_scat_source
C C 0.0033 0.0016 'International Tables Vol C Tables 4.2.6.8 and 6.1.1.4'
H H 0.0000 0.0000 'International Tables Vol C Tables 4.2.6.8 and 6.1.1.4'
N N 0.0061 0.0033 'International Tables Vol C Tables 4.2.6.8 and 6.1.1.4'
O O 0.0106 0.0060 'International Tables Vol C Tables 4.2.6.8 and 6.1.1.4'
Cl Cl 0.1484 0.1585 'International Tables Vol C Tables 4.2.6.8 and 6.1.1.4'

loop_
_geom_angle_atom_site_label_1
_geom_angle_atom_site_label_2
_geom_angle_atom_site_label_3
_geom_angle
C7 N1 N2 118.25(17)
C7 N1 H1N1 120.4(17)
N2 N1 H1N1 120.3(17)
C8 N2 N1 116.33(19)
C12 N3 C15 117.51(19)
C12 N3 C16 116.49(19)
C15 N3 C16 112.54(19)
C2 C1 C6 120.4(2)
C2 C1 H1 119.8
C6 C1 H1 119.8
C3 C2 C1 119.1(2)
C3 C2 H2 120.4
C1 C2 H2 120.4
C2 C3 C4 121.5(2)
C2 C3 Cl1 120.08(17)
C4 C3 Cl1 118.36(17)
C5 C4 C3 118.8(2)
C5 C4 H4 120.6
C3 C4 H4 120.6
C4 C5 C6 120.9(2)
C4 C5 H5 119.5
C6 C5 H5 119.5
C5 C6 C1 119.2(2)
C5 C6 C7 122.61(19)
C1 C6 C7 118.15(19)
O1 C7 N1 122.92(19)
O1 C7 C6 121.92(18)
N1 C7 C6 115.16(18)
N2 C8 C9 120.9(2)
N2 C8 H8 119.6
C9 C8 H8 119.6
C10 C9 C14 118.2(2)
C10 C9 C8 119.4(2)
C14 C9 C8 122.4(2)
C11 C10 C9 120.8(2)
C11 C10 H10 119.6
C9 C10 H10 119.6
C10 C11 C12 121.3(2)
C10 C11 H11 119.4
C12 C11 H11 119.4
C11 C12 N3 121.5(2)
C11 C12 C13 117.5(2)
N3 C12 C13 121.0(2)
C14 C13 C12 120.8(2)
C14 C13 H13 119.6
C12 C13 H13 119.6
C13 C14 C9 121.5(2)
C13 C14 H14 119.3
C9 C14 H14 119.3
N3 C15 H15A 109.5
N3 C15 H15B 109.5
H15A C15 H15B 109.5
N3 C15 H15C 109.5
H15A C15 H15C 109.5
H15B C15 H15C 109.5
N3 C16 H16A 109.5
N3 C16 H16B 109.5
H16A C16 H16B 109.5
N3 C16 H16C 109.5
H16A C16 H16C 109.5
H16B C16 H16C 109.5
H1W1 O1W H2W1 109.6

loop_
_geom_bond_atom_site_label_1
_geom_bond_atom_site_label_2
_geom_bond_distance
Cl1 C3 1.739(2)
O1 C7 1.229(2)
N1 C7 1.358(3)
N1 N2 1.379(2)
N1 H1N1 0.857(10)
N2 C8 1.280(3)
N3 C12 1.405(3)
N3 C15 1.461(3)
N3 C16 1.473(3)
C1 C2 1.384(3)
C1 C6 1.399(3)
C1 H1 0.93
C2 C3 1.382(3)
C2 H2 0.93
C3 C4 1.390(3)
C4 C5 1.382(3)
C4 H4 0.93
C5 C6 1.389(3)
C5 H5 0.93
C6 C7 1.493(3)
C8 C9 1.466(3)
C8 H8 0.93
C9 C10 1.393(3)
C9 C14 1.397(3)
C10 C11 1.391(3)
C10 H10 0.93
C11 C12 1.400(3)
C11 H11 0.93
C12 C13 1.414(3)
C13 C14 1.378(3)
C13 H13 0.93
C14 H14 0.93
C15 H15A 0.96
C15 H15B 0.96
C15 H15C 0.96
C16 H16A 0.96
C16 H16B 0.96
C16 H16C 0.96
O1W H1W1 0.84
O1W H2W1 0.83

loop_
_geom_hbond_atom_site_label_D
_geom_hbond_atom_site_label_H
_geom_hbond_atom_site_label_A
_geom_hbond_site_symmetry_A
_geom_hbond_distance_DH
_geom_hbond_distance_HA
_geom_hbond_distance_DA
_geom_hbond_angle_DHA
O1W H1W1 N3 3_545 0.84 2.28 3.045(2) 152
N1 H1N1 O1W . 0.860(10) 2.000(10) 2.843(3) 169(2)
O1W H2W1 O1 1_655 0.84 2.02 2.790(2) 152
O1W H2W1 N2 1_655 0.84 2.59 3.240(3) 135
C15 H15C Cl1 2_464 0.96 2.78 3.704(2) 163
C1 H1 Cg1 3_456 0.93 2.97 3.621(2) 128
C4 H4 Cg1 3_566 0.93 2.89 3.565(2) 130
C10 H10 Cg2 4_545 0.93 2.87 3.589(2) 135
C13 H13 Cg2 4_455 0.93 2.81 3.497(3) 131

loop_
_geom_torsion_atom_site_label_1
_geom_torsion_atom_site_label_2
_geom_torsion_atom_site_label_3
_geom_torsion_atom_site_label_4
_geom_torsion
C7 N1 N2 C8 -171.4(2)
C6 C1 C2 C3 1.9(3)
C1 C2 C3 C4 -0.2(4)
C1 C2 C3 Cl1 -178.32(17)
C2 C3 C4 C5 -1.1(3)
Cl1 C3 C4 C5 176.95(17)
C3 C4 C5 C6 0.9(3)
C4 C5 C6 C1 0.7(3)
C4 C5 C6 C7 179.3(2)
C2 C1 C6 C5 -2.2(3)
C2 C1 C6 C7 179.2(2)
N2 N1 C7 O1 4.3(3)
N2 N1 C7 C6 -175.69(19)
C5 C6 C7 O1 -151.1(2)
C1 C6 C7 O1 27.4(3)
C5 C6 C7 N1 28.8(3)
C1 C6 C7 N1 -152.6(2)
N1 N2 C8 C9 -176.96(18)
N2 C8 C9 C10 -177.5(2)
N2 C8 C9 C14 4.5(3)
C14 C9 C10 C11 0.2(3)
C8 C9 C10 C11 -177.9(2)
C9 C10 C11 C12 1.5(3)
C10 C11 C12 N3 176.4(2)
C10 C11 C12 C13 -1.9(3)
C15 N3 C12 C11 151.7(2)
C16 N3 C12 C11 13.7(3)
C15 N3 C12 C13 -30.0(3)
C16 N3 C12 C13 -168.0(2)
C11 C12 C13 C14 0.7(3)
N3 C12 C13 C14 -177.7(2)
C12 C13 C14 C9 1.0(4)
C10 C9 C14 C13 -1.5(3)
C8 C9 C14 C13 176.6(2)

loop_
_cod_related_entry_id
_cod_related_entry_database
_cod_related_entry_code
1 ChemSpider 30655557
